data_7017464
loop_
_publ_author_name
'Cui, Haiyan'
'Cui, Chunming'

_publ_section_title
;
 Silylation of N-heterocyclic carbene with aminochlorosilane and
 -disilane: dehydrohalogenation vs. Si-Si bond cleavage.
;
_journal_issue 44
_journal_name_full 'Dalton transactions (Cambridge, England : 2003)'
_journal_page_first 11937
_journal_page_last 11940
_journal_paper_doi 10.1039/c1dt11592h
_journal_volume 40
_journal_year 2011
_chemical_formula_sum 'C26 H47 Cl N3 Si2'
_chemical_formula_weight 493.30
_chemical_name_systematic
;
?
;
_space_group_IT_number 61
_symmetry_space_group_name_Hall '-P 2ac 2ab'
_symmetry_space_group_name_H-M 'P b c a'
_atom_sites_solution_hydrogens geom
_atom_sites_solution_primary direct
_atom_sites_solution_secondary difmap
_audit_creation_method SHELXL-97
_cell_angle_alpha 90.00
_cell_angle_beta 90.00
_cell_angle_gamma 90.00
_cell_formula_units_Z 8
_cell_length_a 10.129(2)
_cell_length_b 17.177(3)
_cell_length_c 34.277(7)
_cell_measurement_temperature 293(2)
_cell_volume 5964(2)
_computing_structure_refinement 'SHELXL-97 (Sheldrick, 1997)'
_computing_structure_solution 'SHELXS-97 (Sheldrick, 1990)'
_diffrn_ambient_temperature 293(2)
_diffrn_measured_fraction_theta_full 0.996
_diffrn_measured_fraction_theta_max 0.996
_diffrn_radiation_monochromator graphite
_diffrn_radiation_source 'fine-focus sealed tube'
_diffrn_radiation_type MoK\a
_diffrn_radiation_wavelength 0.71073
_diffrn_reflns_av_R_equivalents 0.0561
_diffrn_reflns_av_sigmaI/netI 0.0391
_diffrn_reflns_limit_h_max 12
_diffrn_reflns_limit_h_min -12
_diffrn_reflns_limit_k_max 19
_diffrn_reflns_limit_k_min -20
_diffrn_reflns_limit_l_max 40
_diffrn_reflns_limit_l_min -40
_diffrn_reflns_number 35933
_diffrn_reflns_theta_full 25.02
_diffrn_reflns_theta_max 25.02
_diffrn_reflns_theta_min 2.37
_exptl_absorpt_coefficient_mu 0.226
_exptl_crystal_density_diffrn 1.099
_exptl_crystal_density_method 'not measured'
_exptl_crystal_F_000 2152
_exptl_crystal_size_max 0.28
_exptl_crystal_size_mid 0.20
_exptl_crystal_size_min 0.18
_refine_diff_density_max 0.362
_refine_diff_density_min -0.269
_refine_diff_density_rms 0.064
_refine_ls_extinction_coef 0.0074(5)
_refine_ls_extinction_expression Fc^*^=kFc[1+0.001xFc^2^\l^3^/sin(2\q)]^-1/4^
_refine_ls_extinction_method SHELXL
_refine_ls_goodness_of_fit_ref 1.144
_refine_ls_hydrogen_treatment mixed
_refine_ls_matrix_type full
_refine_ls_number_parameters 307
_refine_ls_number_reflns 5244
_refine_ls_number_restraints 0
_refine_ls_restrained_S_all 1.144
_refine_ls_R_factor_all 0.0662
_refine_ls_R_factor_gt 0.0573
_refine_ls_shift/su_max 0.000
_refine_ls_shift/su_mean 0.000
_refine_ls_structure_factor_coef Fsqd
_refine_ls_weighting_details 'calc w=1/[\s^2^(Fo^2^)+(0.0550P)^2^+4.7364P] where P=(Fo^2^+2Fc^2^)/3'
_refine_ls_weighting_scheme calc
_refine_ls_wR_factor_gt 0.1317
_refine_ls_wR_factor_ref 0.1363
_reflns_number_gt 4625
_reflns_number_total 5244
_reflns_threshold_expression >2sigma(I)
_cod_data_source_file c1dt11592h.txt
_cod_data_source_block r100712c1
_cod_database_code 7017464

loop_
_symmetry_equiv_pos_as_xyz
'x, y, z'
'-x+1/2, -y, z+1/2'
'-x, y+1/2, -z+1/2'
'x+1/2, -y+1/2, -z'
'-x, -y, -z'
'x-1/2, y, -z-1/2'
'x, -y-1/2, z-1/2'
'-x-1/2, y-1/2, z'

loop_
_atom_site_label
_atom_site_type_symbol
_atom_site_fract_x
_atom_site_fract_y
_atom_site_fract_z
_atom_site_U_iso_or_equiv
_atom_site_adp_type
_atom_site_occupancy
_atom_site_symmetry_multiplicity
_atom_site_calc_flag
_atom_site_refinement_flags
Cl1 Cl 0.82478(6) 0.20262(4) 0.178288(18) 0.0340(2) Uani 1 1 d .
Si1 Si 0.68152(6) 0.11759(4) 0.169030(17) 0.02166(19) Uani 1 1 d .
Si2 Si 0.83088(7) -0.03523(5) 0.173050(19) 0.0280(2) Uani 1 1 d .
N1 N 0.74626(18) 0.03738(12) 0.14631(5) 0.0208(4) Uani 1 1 d .
N2 N 0.42451(19) 0.19806(13) 0.15072(5) 0.0263(5) Uani 1 1 d .
N3 N 0.45203(18) 0.22283(12) 0.09022(5) 0.0217(4) Uani 1 1 d .
C1 C 0.5486(2) 0.16530(14) 0.14075(6) 0.0216(5) Uani 1 1 d .
C2 C 0.5618(2) 0.18209(14) 0.10227(6) 0.0218(5) Uani 1 1 d .
H2 H 0.6331 0.1684 0.0866 0.026 Uiso 1 1 calc R
C3 C 0.3634(2) 0.23298(16) 0.11976(7) 0.0273(6) Uani 1 1 d .
C4 C 0.3647(3) 0.19629(19) 0.19049(7) 0.0380(7) Uani 1 1 d .
C5 C 0.3405(3) 0.1117(2) 0.20200(9) 0.0484(9) Uani 1 1 d .
H5A H 0.2836 0.0876 0.1831 0.073 Uiso 1 1 calc R
H5B H 0.2994 0.1099 0.2272 0.073 Uiso 1 1 calc R
H5C H 0.4231 0.0844 0.2029 0.073 Uiso 1 1 calc R
C6 C 0.4565(3) 0.2384(2) 0.21904(7) 0.0447(8) Uani 1 1 d .
H6A H 0.5412 0.2133 0.2192 0.067 Uiso 1 1 calc R
H6B H 0.4192 0.2367 0.2448 0.067 Uiso 1 1 calc R
H6C H 0.4668 0.2916 0.2110 0.067 Uiso 1 1 calc R
C7 C 0.2322(3) 0.2398(3) 0.18952(9) 0.0676(12) Uani 1 1 d .
H7A H 0.2463 0.2922 0.1807 0.101 Uiso 1 1 calc R
H7B H 0.1947 0.2407 0.2152 0.101 Uiso 1 1 calc R
H7C H 0.1729 0.2138 0.1720 0.101 Uiso 1 1 calc R
C8 C 0.4328(2) 0.24991(16) 0.04935(6) 0.0252(5) Uani 1 1 d .
C9 C 0.5549(3) 0.2952(2) 0.03685(7) 0.0421(8) Uani 1 1 d .
H9A H 0.5690 0.3378 0.0545 0.063 Uiso 1 1 calc R
H9B H 0.5424 0.3150 0.0109 0.063 Uiso 1 1 calc R
H9C H 0.6304 0.2614 0.0373 0.063 Uiso 1 1 calc R
C10 C 0.4118(3) 0.17853(18) 0.02368(8) 0.0457(8) Uani 1 1 d .
H10A H 0.4863 0.1443 0.0261 0.068 Uiso 1 1 calc R
H10B H 0.4024 0.1945 -0.0030 0.068 Uiso 1 1 calc R
H10C H 0.3333 0.1518 0.0318 0.068 Uiso 1 1 calc R
C11 C 0.3131(3) 0.30264(19) 0.04744(8) 0.0415(7) Uani 1 1 d .
H11A H 0.2361 0.2741 0.0554 0.062 Uiso 1 1 calc R
H11B H 0.3016 0.3209 0.0212 0.062 Uiso 1 1 calc R
H11C H 0.3258 0.3463 0.0645 0.062 Uiso 1 1 calc R
C12 C 0.7201(3) -0.07953(19) 0.21015(9) 0.0486(8) Uani 1 1 d .
H12A H 0.6934 -0.0405 0.2285 0.073 Uiso 1 1 calc R
H12B H 0.7662 -0.1204 0.2236 0.073 Uiso 1 1 calc R
H12C H 0.6435 -0.1007 0.1975 0.073 Uiso 1 1 calc R
C13 C 0.9743(3) 0.0085(2) 0.19903(9) 0.0485(8) Uani 1 1 d .
H13A H 1.0369 0.0277 0.1803 0.073 Uiso 1 1 calc R
H13B H 1.0156 -0.0303 0.2151 0.073 Uiso 1 1 calc R
H13C H 0.9445 0.0507 0.2151 0.073 Uiso 1 1 calc R
C14 C 0.8888(3) -0.11039(18) 0.13828(8) 0.0410(7) Uani 1 1 d .
H14A H 0.8153 -0.1295 0.1234 0.061 Uiso 1 1 calc R
H14B H 0.9283 -0.1526 0.1524 0.061 Uiso 1 1 calc R
H14C H 0.9529 -0.0880 0.1209 0.061 Uiso 1 1 calc R
C15 C 0.7301(2) 0.02589(14) 0.10442(6) 0.0212(5) Uani 1 1 d .
C16 C 0.6164(2) -0.01243(15) 0.09051(7) 0.0266(5) Uani 1 1 d .
C17 C 0.6045(3) -0.02393(17) 0.05023(7) 0.0350(6) Uani 1 1 d .
H17 H 0.5305 -0.0496 0.0406 0.042 Uiso 1 1 calc R
C18 C 0.6991(3) 0.00161(17) 0.02466(7) 0.0383(7) Uani 1 1 d .
H18 H 0.6889 -0.0065 -0.0020 0.046 Uiso 1 1 calc R
C19 C 0.8092(3) 0.03931(17) 0.03861(7) 0.0321(6) Uani 1 1 d .
H19 H 0.8727 0.0568 0.0211 0.039 Uiso 1 1 calc R
C20 C 0.8278(2) 0.05192(15) 0.07855(7) 0.0244(6) Uani 1 1 d .
C21 C 0.9509(2) 0.09443(16) 0.09173(7) 0.0301(6) Uani 1 1 d .
H21 H 0.9548 0.0913 0.1202 0.036 Uiso 1 1 calc R
C22 C 0.9462(3) 0.18048(17) 0.08058(8) 0.0382(7) Uani 1 1 d .
H22A H 0.9392 0.1852 0.0528 0.057 Uiso 1 1 calc R
H22B H 1.0254 0.2057 0.0893 0.057 Uiso 1 1 calc R
H22C H 0.8711 0.2045 0.0927 0.057 Uiso 1 1 calc R
C23 C 1.0772(3) 0.0579(2) 0.07562(11) 0.0539(9) Uani 1 1 d .
H23A H 1.0818 0.0043 0.0834 0.081 Uiso 1 1 calc R
H23B H 1.1524 0.0854 0.0856 0.081 Uiso 1 1 calc R
H23C H 1.0767 0.0611 0.0477 0.081 Uiso 1 1 calc R
C24 C 0.5086(2) -0.04231(17) 0.11721(8) 0.0348(6) Uani 1 1 d .
H24 H 0.5297 -0.0262 0.1439 0.042 Uiso 1 1 calc R
C25 C 0.3732(3) -0.00807(19) 0.10641(9) 0.0433(7) Uani 1 1 d .
H25A H 0.3788 0.0477 0.1060 0.065 Uiso 1 1 calc R
H25B H 0.3089 -0.0240 0.1254 0.065 Uiso 1 1 calc R
H25C H 0.3475 -0.0266 0.0811 0.065 Uiso 1 1 calc R
C26 C 0.5021(3) -0.13114(19) 0.11619(11) 0.0516(8) Uani 1 1 d .
H26A H 0.4833 -0.1481 0.0901 0.077 Uiso 1 1 calc R
H26B H 0.4337 -0.1488 0.1334 0.077 Uiso 1 1 calc R
H26C H 0.5853 -0.1523 0.1244 0.077 Uiso 1 1 calc R
H1 H 0.651(2) 0.0979(15) 0.2075(7) 0.024(7) Uiso 1 1 d .

loop_
_atom_site_aniso_label
_atom_site_aniso_U_11
_atom_site_aniso_U_22
_atom_site_aniso_U_33
_atom_site_aniso_U_23
_atom_site_aniso_U_13
_atom_site_aniso_U_12
Cl1 0.0368(4) 0.0330(4) 0.0323(3) -0.0079(3) -0.0088(3) -0.0040(3)
Si1 0.0248(4) 0.0254(4) 0.0148(3) 0.0005(3) -0.0016(2) 0.0025(3)
Si2 0.0341(4) 0.0294(4) 0.0206(3) 0.0039(3) -0.0020(3) 0.0091(3)
N1 0.0226(9) 0.0235(11) 0.0162(9) 0.0008(8) -0.0019(7) 0.0009(8)
N2 0.0246(10) 0.0368(13) 0.0174(9) 0.0045(9) 0.0035(8) 0.0056(9)
N3 0.0224(9) 0.0259(12) 0.0169(9) 0.0025(8) -0.0015(7) 0.0024(8)
C1 0.0231(11) 0.0222(13) 0.0195(11) 0.0016(10) 0.0008(9) 0.0026(10)
C2 0.0206(11) 0.0255(14) 0.0193(11) -0.0005(10) 0.0012(9) 0.0017(10)
C3 0.0279(12) 0.0317(15) 0.0222(11) 0.0048(11) 0.0031(10) 0.0031(11)
C4 0.0353(14) 0.057(2) 0.0217(12) 0.0106(13) 0.0123(11) 0.0126(14)
C5 0.0409(16) 0.069(2) 0.0355(15) 0.0200(16) 0.0111(12) -0.0037(15)
C6 0.0632(19) 0.050(2) 0.0208(12) -0.0017(13) 0.0128(13) 0.0134(16)
C7 0.0500(19) 0.116(4) 0.0368(16) 0.022(2) 0.0228(15) 0.041(2)
C8 0.0281(12) 0.0319(15) 0.0157(10) 0.0033(10) -0.0030(9) 0.0018(11)
C9 0.0411(15) 0.061(2) 0.0240(13) 0.0157(14) -0.0030(11) -0.0100(15)
C10 0.076(2) 0.0356(18) 0.0257(13) -0.0031(12) -0.0167(14) 0.0059(16)
C11 0.0467(17) 0.047(2) 0.0305(14) 0.0139(13) -0.0003(12) 0.0173(14)
C12 0.064(2) 0.0430(19) 0.0385(16) 0.0182(14) 0.0112(15) 0.0148(16)
C13 0.0492(18) 0.056(2) 0.0404(16) -0.0020(15) -0.0207(14) 0.0143(16)
C14 0.0544(18) 0.0358(17) 0.0328(14) 0.0026(12) -0.0018(13) 0.0186(15)
C15 0.0245(12) 0.0204(13) 0.0188(11) -0.0007(9) -0.0044(9) 0.0059(10)
C16 0.0264(12) 0.0237(14) 0.0297(12) -0.0009(10) -0.0063(10) 0.0030(11)
C17 0.0391(15) 0.0324(16) 0.0335(14) -0.0082(12) -0.0153(12) 0.0026(13)
C18 0.0524(17) 0.0403(18) 0.0223(12) -0.0077(12) -0.0082(12) 0.0100(14)
C19 0.0414(15) 0.0347(16) 0.0202(12) 0.0032(11) 0.0020(10) 0.0079(12)
C20 0.0275(13) 0.0247(14) 0.0211(12) 0.0035(10) -0.0016(9) 0.0059(10)
C21 0.0271(13) 0.0367(16) 0.0266(12) 0.0063(11) 0.0027(10) -0.0011(11)
C22 0.0418(15) 0.0371(17) 0.0357(14) 0.0020(13) 0.0068(12) -0.0075(13)
C23 0.0295(15) 0.055(2) 0.078(2) 0.0020(19) 0.0091(15) 0.0045(14)
C24 0.0283(13) 0.0343(16) 0.0417(15) 0.0014(13) -0.0064(11) -0.0055(12)
C25 0.0291(14) 0.0421(19) 0.0586(18) -0.0023(15) -0.0059(13) -0.0031(13)
C26 0.0441(17) 0.0342(18) 0.076(2) 0.0091(16) -0.0029(16) -0.0093(14)

loop_
_atom_type_symbol
_atom_type_description
_atom_type_scat_dispersion_real
_atom_type_scat_dispersion_imag
_atom_type_scat_source
C C 0.0033 0.0016 'International Tables Vol C Tables 4.2.6.8 and 6.1.1.4'
H H 0.0000 0.0000 'International Tables Vol C Tables 4.2.6.8 and 6.1.1.4'
N N 0.0061 0.0033 'International Tables Vol C Tables 4.2.6.8 and 6.1.1.4'
Si Si 0.0817 0.0704 'International Tables Vol C Tables 4.2.6.8 and 6.1.1.4'
Cl Cl 0.1484 0.1585 'International Tables Vol C Tables 4.2.6.8 and 6.1.1.4'

loop_
_geom_angle_atom_site_label_1
_geom_angle_atom_site_label_2
_geom_angle_atom_site_label_3
_geom_angle
N1 Si1 C1 113.37(10)
N1 Si1 Cl1 111.50(7)
C1 Si1 Cl1 106.03(9)
N1 Si1 H1 108.7(10)
C1 Si1 H1 116.0(10)
Cl1 Si1 H1 100.5(10)
N1 Si2 C14 108.15(11)
N1 Si2 C12 110.51(12)
C14 Si2 C12 110.25(15)
N1 Si2 C13 109.95(13)
C14 Si2 C13 109.98(14)
C12 Si2 C13 108.00(15)
C15 N1 Si1 120.89(15)
C15 N1 Si2 117.96(15)
Si1 N1 Si2 121.13(11)
C3 N2 C1 112.86(18)
C3 N2 C4 122.3(2)
C1 N2 C4 124.85(19)
C3 N3 C2 111.95(19)
C3 N3 C8 124.91(19)
C2 N3 C8 123.11(18)
C2 C1 N2 103.72(19)
C2 C1 Si1 122.12(17)
N2 C1 Si1 133.95(16)
C1 C2 N3 108.66(19)
C1 C2 H2 125.7
N3 C2 H2 125.7
N3 C3 N2 102.80(19)
N2 C4 C5 108.7(2)
N2 C4 C6 109.1(2)
C5 C4 C6 112.5(2)
N2 C4 C7 109.0(2)
C5 C4 C7 109.2(3)
C6 C4 C7 108.3(3)
C4 C5 H5A 109.5
C4 C5 H5B 109.5
H5A C5 H5B 109.5
C4 C5 H5C 109.5
H5A C5 H5C 109.5
H5B C5 H5C 109.5
C4 C6 H6A 109.5
C4 C6 H6B 109.5
H6A C6 H6B 109.5
C4 C6 H6C 109.5
H6A C6 H6C 109.5
H6B C6 H6C 109.5
C4 C7 H7A 109.5
C4 C7 H7B 109.5
H7A C7 H7B 109.5
C4 C7 H7C 109.5
H7A C7 H7C 109.5
H7B C7 H7C 109.5
N3 C8 C11 109.38(19)
N3 C8 C9 108.57(18)
C11 C8 C9 109.4(2)
N3 C8 C10 108.1(2)
C11 C8 C10 110.1(2)
C9 C8 C10 111.3(2)
C8 C9 H9A 109.5
C8 C9 H9B 109.5
H9A C9 H9B 109.5
C8 C9 H9C 109.5
H9A C9 H9C 109.5
H9B C9 H9C 109.5
C8 C10 H10A 109.5
C8 C10 H10B 109.5
H10A C10 H10B 109.5
C8 C10 H10C 109.5
H10A C10 H10C 109.5
H10B C10 H10C 109.5
C8 C11 H11A 109.5
C8 C11 H11B 109.5
H11A C11 H11B 109.5
C8 C11 H11C 109.5
H11A C11 H11C 109.5
H11B C11 H11C 109.5
Si2 C12 H12A 109.5
Si2 C12 H12B 109.5
H12A C12 H12B 109.5
Si2 C12 H12C 109.5
H12A C12 H12C 109.5
H12B C12 H12C 109.5
Si2 C13 H13A 109.5
Si2 C13 H13B 109.5
H13A C13 H13B 109.5
Si2 C13 H13C 109.5
H13A C13 H13C 109.5
H13B C13 H13C 109.5
Si2 C14 H14A 109.5
Si2 C14 H14B 109.5
H14A C14 H14B 109.5
Si2 C14 H14C 109.5
H14A C14 H14C 109.5
H14B C14 H14C 109.5
C20 C15 C16 120.8(2)
C20 C15 N1 120.0(2)
C16 C15 N1 119.2(2)
C17 C16 C15 118.0(2)
C17 C16 C24 119.1(2)
C15 C16 C24 122.9(2)
C18 C17 C16 121.7(2)
C18 C17 H17 119.2
C16 C17 H17 119.2
C17 C18 C19 119.7(2)
C17 C18 H18 120.1
C19 C18 H18 120.1
C18 C19 C20 121.5(2)
C18 C19 H19 119.3
C20 C19 H19 119.3
C19 C20 C15 118.3(2)
C19 C20 C21 118.5(2)
C15 C20 C21 123.1(2)
C20 C21 C22 111.5(2)
C20 C21 C23 112.6(2)
C22 C21 C23 109.4(2)
C20 C21 H21 107.7
C22 C21 H21 107.7
C23 C21 H21 107.7
C21 C22 H22A 109.5
C21 C22 H22B 109.5
H22A C22 H22B 109.5
C21 C22 H22C 109.5
H22A C22 H22C 109.5
H22B C22 H22C 109.5
C21 C23 H23A 109.5
C21 C23 H23B 109.5
H23A C23 H23B 109.5
C21 C23 H23C 109.5
H23A C23 H23C 109.5
H23B C23 H23C 109.5
C16 C24 C26 110.8(2)
C16 C24 C25 111.6(2)
C26 C24 C25 109.8(2)
C16 C24 H24 108.2
C26 C24 H24 108.2
C25 C24 H24 108.2
C24 C25 H25A 109.5
C24 C25 H25B 109.5
H25A C25 H25B 109.5
C24 C25 H25C 109.5
H25A C25 H25C 109.5
H25B C25 H25C 109.5
C24 C26 H26A 109.5
C24 C26 H26B 109.5
H26A C26 H26B 109.5
C24 C26 H26C 109.5
H26A C26 H26C 109.5
H26B C26 H26C 109.5

loop_
_geom_bond_atom_site_label_1
_geom_bond_atom_site_label_2
_geom_bond_distance
Cl1 Si1 2.0833(10)
Si1 N1 1.713(2)
Si1 C1 1.851(2)
Si1 H1 1.40(2)
Si2 N1 1.769(2)
Si2 C14 1.852(3)
Si2 C12 1.859(3)
Si2 C13 1.863(3)
N1 C15 1.459(3)
N2 C3 1.367(3)
N2 C1 1.419(3)
N2 C4 1.492(3)
N3 C3 1.365(3)
N3 C2 1.377(3)
N3 C8 1.489(3)
C1 C2 1.357(3)
C2 H2 0.9300
C4 C5 1.525(5)
C4 C6 1.531(4)
C4 C7 1.537(4)
C5 H5A 0.9600
C5 H5B 0.9600
C5 H5C 0.9600
C6 H6A 0.9600
C6 H6B 0.9600
C6 H6C 0.9600
C7 H7A 0.9600
C7 H7B 0.9600
C7 H7C 0.9600
C8 C11 1.515(4)
C8 C9 1.523(4)
C8 C10 1.524(4)
C9 H9A 0.9600
C9 H9B 0.9600
C9 H9C 0.9600
C10 H10A 0.9600
C10 H10B 0.9600
C10 H10C 0.9600
C11 H11A 0.9600
C11 H11B 0.9600
C11 H11C 0.9600
C12 H12A 0.9600
C12 H12B 0.9600
C12 H12C 0.9600
C13 H13A 0.9600
C13 H13B 0.9600
C13 H13C 0.9600
C14 H14A 0.9600
C14 H14B 0.9600
C14 H14C 0.9600
C15 C20 1.402(3)
C15 C16 1.410(3)
C16 C17 1.400(3)
C16 C24 1.514(4)
C17 C18 1.371(4)
C17 H17 0.9300
C18 C19 1.375(4)
C18 H18 0.9300
C19 C20 1.399(3)
C19 H19 0.9300
C20 C21 1.514(3)
C21 C22 1.527(4)
C21 C23 1.528(4)
C21 H21 0.9800
C22 H22A 0.9600
C22 H22B 0.9600
C22 H22C 0.9600
C23 H23A 0.9600
C23 H23B 0.9600
C23 H23C 0.9600
C24 C26 1.528(4)
C24 C25 1.537(4)
C24 H24 0.9800
C25 H25A 0.9600
C25 H25B 0.9600
C25 H25C 0.9600
C26 H26A 0.9600
C26 H26B 0.9600
C26 H26C 0.9600

loop_
_geom_torsion_atom_site_label_1
_geom_torsion_atom_site_label_2
_geom_torsion_atom_site_label_3
_geom_torsion_atom_site_label_4
_geom_torsion
C1 Si1 N1 C15 19.8(2)
Cl1 Si1 N1 C15 -99.72(17)
C1 Si1 N1 Si2 -158.48(12)
Cl1 Si1 N1 Si2 81.95(12)
C14 Si2 N1 C15 3.0(2)
C12 Si2 N1 C15 -117.82(19)
C13 Si2 N1 C15 123.05(19)
C14 Si2 N1 Si1 -178.67(14)
C12 Si2 N1 Si1 60.56(18)
C13 Si2 N1 Si1 -58.57(17)
C3 N2 C1 C2 0.4(3)
C4 N2 C1 C2 -179.0(2)
C3 N2 C1 Si1 175.0(2)
C4 N2 C1 Si1 -4.4(4)
N1 Si1 C1 C2 -48.1(2)
Cl1 Si1 C1 C2 74.6(2)
N1 Si1 C1 N2 138.1(2)
Cl1 Si1 C1 N2 -99.2(2)
N2 C1 C2 N3 0.3(3)
Si1 C1 C2 N3 -175.10(17)
C3 N3 C2 C1 -1.0(3)
C8 N3 C2 C1 -179.3(2)
C2 N3 C3 N2 1.2(3)
C8 N3 C3 N2 179.4(2)
C1 N2 C3 N3 -1.0(3)
C4 N2 C3 N3 178.5(2)
C3 N2 C4 C5 117.8(3)
C1 N2 C4 C5 -62.7(3)
C3 N2 C4 C6 -119.1(3)
C1 N2 C4 C6 60.3(3)
C3 N2 C4 C7 -1.0(4)
C1 N2 C4 C7 178.4(3)
C3 N3 C8 C11 10.3(3)
C2 N3 C8 C11 -171.6(2)
C3 N3 C8 C9 129.6(3)
C2 N3 C8 C9 -52.3(3)
C3 N3 C8 C10 -109.6(3)
C2 N3 C8 C10 68.5(3)
Si1 N1 C15 C20 93.4(2)
Si2 N1 C15 C20 -88.2(2)
Si1 N1 C15 C16 -87.4(3)
Si2 N1 C15 C16 91.0(2)
C20 C15 C16 C17 0.3(4)
N1 C15 C16 C17 -178.9(2)
C20 C15 C16 C24 179.4(2)
N1 C15 C16 C24 0.3(4)
C15 C16 C17 C18 -0.6(4)
C24 C16 C17 C18 -179.8(3)
C16 C17 C18 C19 0.3(4)
C17 C18 C19 C20 0.5(4)
C18 C19 C20 C15 -0.8(4)
C18 C19 C20 C21 -179.5(2)
C16 C15 C20 C19 0.4(4)
N1 C15 C20 C19 179.5(2)
C16 C15 C20 C21 179.1(2)
N1 C15 C20 C21 -1.8(4)
C19 C20 C21 C22 70.4(3)
C15 C20 C21 C22 -108.3(3)
C19 C20 C21 C23 -53.0(3)
C15 C20 C21 C23 128.3(3)
C17 C16 C24 C26 65.4(3)
C15 C16 C24 C26 -113.8(3)
C17 C16 C24 C25 -57.3(3)
C15 C16 C24 C25 123.6(3)
